data_3500077
loop_
_publ_author_name
'Ismael Jimenez Calvo'

_journal_name_full 'Personal communication to COD'
_journal_year 2019
_chemical_formula_sum 'Al H4 O6 P'
_chemical_name_systematic 'Al (P O4) (H2 O)2'
_space_group_IT_number 14
_symmetry_space_group_name_Hall '-P 2yn'
_symmetry_space_group_name_H-M 'P 1 21/n 1'
_cell_angle_alpha 90
_cell_angle_beta 103.6
_cell_angle_gamma 90
_cell_formula_units_Z 8
_cell_length_a 9.627
_cell_length_b 9.587
_cell_length_c 9.569
_cell_volume 858.399
_cod_data_source_file AlPO4(H2O)2.cif
_cod_depositor_comments
;
 AlPO4.2H2O was crystallized from amorphous AlPO4 treated at 160 Celsius degrees during 8 days in a closed teflon vessel.
 Amorphous AlPO4 was precipitated from a solution of AlPO4 in H3PO4 10% by neutralization with NH4OH.
 This monoclinic phase lose crystallization water between 130 Celsius degrees and 400 Celsius degrees.
 The crystall have the same structure as GaPO4.2H2O in 2310449.cif of Mooney-Slater_ACCRA9_1966_1095.cif
 and is somewhat less dense than variscite and metavariscite.
 The structure was refined with TOPAS software.
 
 Ismael Jimenez Calvo
 10-03-10
;
_cod_database_code 3500077

loop_
_symmetry_equiv_pos_as_xyz
x,y,z
-x+1/2,y+1/2,-z+1/2
-x,-y,-z
x-1/2,-y-1/2,z-1/2

loop_
_atom_site_label
_atom_site_type_symbol
_atom_site_fract_x
_atom_site_fract_y
_atom_site_fract_z
_atom_site_occupancy
_atom_site_U_iso_or_equiv
O12 O-2 0.3822 0.1926 0.0077 1 0.0
O10 O-2 0.3564 0.4326 0.4957 1 0.0
O2 O-2 0.1980 0.3003 0.2023 1 0.0
O1 O-2 0.1805 0.2388 0.4545 1 0.0
Al1 Al+3 0.1256 0.4673 0.1199 1 0.0
O8 O-2 0.2051 0.6199 0.8024 1 0.0
O6 O-2 0.1971 0.4167 0.9502 1 0.0
P1 P+5 0.1332 0.1888 0.2927 1 0.0
O7 O-2 0.1872 0.3686 0.7030 1 0.0
O3 O-2 0.9670 0.1739 0.2135 1 0.0
O9 O-2 0.0412 0.6375 1.0054 1 0.0
O5 O-2 0.9979 0.4871 0.7738 1 0.0
P2 P+5 0.1493 0.4701 0.8011 1 0.0
O4 O-2 0.2182 0.0588 0.2805 1 0.0
O11 O-2 0.0396 0.1269 0.8100 1 0.0
Al2 Al+3 0.3123 0.2702 0.6086 1 0.0
